data_4518143
loop_
_publ_author_name
'Zhu, Min'
'Zhang, Xiao'
'Zheng, Chao'
'You, Shu-Li'

_publ_section_title
;
 Visible-Light-Induced Dearomatization via [2+2] Cycloaddition or
 1,5-Hydrogen Atom Transfer: Divergent Reaction Pathways of Transient
 Diradicals
;
_journal_name_full 'ACS Catalysis'
_journal_page_first 12618
_journal_page_last 12626
_journal_paper_doi 10.1021/acscatal.0c03808
_journal_year 2020
_chemical_formula_sum 'C20 H20 N2 O2'
_chemical_formula_weight 320.38
_space_group_crystal_system monoclinic
_space_group_IT_number 14
_space_group_name_Hall '-P 2ybc'
_space_group_name_H-M_alt 'P 1 21/c 1'
_atom_sites_solution_hydrogens mixed
_audit_creation_method SHELXL-2013
_cell_angle_alpha 90
_cell_angle_beta 104.566(7)
_cell_angle_gamma 90
_cell_formula_units_Z 4
_cell_length_a 12.058(3)
_cell_length_b 9.432(2)
_cell_length_c 14.999(4)
_cell_measurement_reflns_used 4127
_cell_measurement_temperature 293(2)
_cell_measurement_theta_max 47.133
_cell_measurement_theta_min 5.651
_cell_volume 1651.0(7)
_computing_cell_refinement 'Bruker SAINT'
_computing_data_collection 'Bruker APEX2'
_computing_data_reduction 'Bruker SAINT'
_computing_molecular_graphics 'Bruker SHELXTL'
_computing_publication_material 'Bruker SHELXTL'
_computing_structure_refinement 'SHELXL-2013 (Sheldrick, 2013)'
_computing_structure_solution 'SHELXS-97 (Sheldrick 2008)'
_diffrn_ambient_temperature 293(2)
_diffrn_measured_fraction_theta_full 0.974
_diffrn_measured_fraction_theta_max 0.999
_diffrn_measurement_device_type 'Bruker APEX-II CCD'
_diffrn_measurement_method '\f and \w scans'
_diffrn_radiation_type MoK\a
_diffrn_radiation_wavelength 0.71073
_diffrn_reflns_av_R_equivalents 0.0894
_diffrn_reflns_av_unetI/netI 0.0609
_diffrn_reflns_Laue_measured_fraction_full 0.974
_diffrn_reflns_Laue_measured_fraction_max 0.999
_diffrn_reflns_limit_h_max 13
_diffrn_reflns_limit_h_min -14
_diffrn_reflns_limit_k_max 11
_diffrn_reflns_limit_k_min -11
_diffrn_reflns_limit_l_max 17
_diffrn_reflns_limit_l_min -15
_diffrn_reflns_number 19111
_diffrn_reflns_point_group_measured_fraction_full 0.974
_diffrn_reflns_point_group_measured_fraction_max 0.999
_diffrn_reflns_theta_full 25.242
_diffrn_reflns_theta_max 24.999
_diffrn_reflns_theta_min 2.575
_exptl_absorpt_coefficient_mu 0.084
_exptl_absorpt_correction_T_max 0.7456
_exptl_absorpt_correction_T_min 0.6356
_exptl_absorpt_correction_type multi-scan
_exptl_absorpt_process_details sadabs
_exptl_crystal_colour colorless
_exptl_crystal_density_diffrn 1.289
_exptl_crystal_description prismatic
_exptl_crystal_F_000 680
_exptl_crystal_size_max 0.170
_exptl_crystal_size_mid 0.140
_exptl_crystal_size_min 0.100
_refine_diff_density_max 0.158
_refine_diff_density_min -0.188
_refine_diff_density_rms 0.043
_refine_ls_extinction_coef 0.011(2)
_refine_ls_extinction_expression Fc^*^=kFc[1+0.001xFc^2^\l^3^/sin(2\q)]^-1/4^
_refine_ls_extinction_method SHELXL
_refine_ls_goodness_of_fit_ref 1.047
_refine_ls_hydrogen_treatment mixed
_refine_ls_matrix_type full
_refine_ls_number_parameters 231
_refine_ls_number_reflns 2899
_refine_ls_number_restraints 0
_refine_ls_restrained_S_all 1.047
_refine_ls_R_factor_all 0.1217
_refine_ls_R_factor_gt 0.0644
_refine_ls_shift/su_max 0.000
_refine_ls_shift/su_mean 0.000
_refine_ls_structure_factor_coef Fsqd
_refine_ls_weighting_details 'w=1/[\s^2^(Fo^2^)+(0.0642P)^2^+0.8015P] where P=(Fo^2^+2Fc^2^)/3'
_refine_ls_weighting_scheme calc
_refine_ls_wR_factor_gt 0.1388
_refine_ls_wR_factor_ref 0.1707
_reflns_Friedel_coverage 0.000
_reflns_number_gt 1723
_reflns_number_total 2899
_reflns_threshold_expression 'I > 2\s(I)'
_cod_data_source_file cs0c03808_si_003.cif
_cod_data_source_block mo_d8v20001_0m
_cod_original_sg_symbol_H-M 'P 21/c'
_cod_database_code 4518143
_shelx_space_group_comment
; 
The symmetry employed for this shelxl refinement is uniquely defined 
by the following loop, which should always be used as a source of 
symmetry information in preference to the above space-group names. 
They are only intended as comments. 
;
_shelx_estimated_absorpt_t_min 0.986
_shelx_estimated_absorpt_t_max 0.992
_shelxl_version_number 2013-4

loop_
_space_group_symop_operation_xyz
'x, y, z'
'-x, y+1/2, -z+1/2'
'-x, -y, -z'
'x, -y-1/2, z-1/2'

loop_
_atom_site_label
_atom_site_type_symbol
_atom_site_fract_x
_atom_site_fract_y
_atom_site_fract_z
_atom_site_U_iso_or_equiv
_atom_site_adp_type
_atom_site_occupancy
_atom_site_site_symmetry_order
_atom_site_calc_flag
_atom_site_refinement_flags_posn
_atom_site_refinement_flags_adp
_atom_site_refinement_flags_occupancy
_atom_site_disorder_assembly
_atom_site_disorder_group
O1 O 0.0439(2) 0.1981(3) 0.18867(17) 0.0789(8) Uani 1 1 d . . . . .
O2 O 0.3046(2) 0.5920(2) 0.41366(16) 0.0714(8) Uani 1 1 d . . . . .
N1 N 0.20027(19) 0.1811(2) 0.30819(16) 0.0426(6) Uani 1 1 d . . . . .
N2 N 0.2957(3) 0.4532(3) 0.37219(19) 0.0547(8) Uani 1 1 d . . . . .
C1 C 0.2680(3) 0.0921(3) 0.2673(2) 0.0462(8) Uani 1 1 d . . . . .
C2 C 0.2381(3) 0.0235(4) 0.1829(2) 0.0624(10) Uani 1 1 d . . . . .
H2A H 0.1650 0.0314 0.1440 0.075 Uiso 1 1 calc R U . . .
C3 C 0.3221(5) -0.0573(4) 0.1592(3) 0.0831(13) Uani 1 1 d . . . . .
H3 H 0.3045 -0.1054 0.1033 0.100 Uiso 1 1 calc R U . . .
C4 C 0.4303(5) -0.0686(4) 0.2157(4) 0.0911(14) Uani 1 1 d . . . . .
H4 H 0.4844 -0.1244 0.1978 0.109 Uiso 1 1 calc R U . . .
C5 C 0.4600(3) 0.0016(4) 0.2987(3) 0.0741(12) Uani 1 1 d . . . . .
H5 H 0.5338 -0.0051 0.3366 0.089 Uiso 1 1 calc R U . . .
C6 C 0.3768(3) 0.0833(3) 0.3248(2) 0.0503(8) Uani 1 1 d . . . . .
C7 C 0.3838(3) 0.1665(3) 0.4073(2) 0.0468(8) Uani 1 1 d . . . . .
C8 C 0.2604(2) 0.2079(3) 0.4056(2) 0.0411(7) Uani 1 1 d . . . . .
C9 C 0.2429(3) 0.3619(3) 0.4296(2) 0.0488(8) Uani 1 1 d . . . . .
H9 H 0.2792 0.3790 0.4949 0.059 Uiso 1 1 calc R U . . .
C10 C 0.1157(3) 0.3912(4) 0.4104(3) 0.0631(10) Uani 1 1 d . . . . .
H10A H 0.0832 0.3340 0.4513 0.076 Uiso 1 1 calc R U . . .
H10B H 0.1040 0.4901 0.4232 0.076 Uiso 1 1 calc R U . . .
C11 C 0.0539(3) 0.3587(4) 0.3117(3) 0.0648(10) Uani 1 1 d . . . . .
H11A H -0.0258 0.3403 0.3098 0.078 Uiso 1 1 calc R U . . .
H11B H 0.0559 0.4434 0.2755 0.078 Uiso 1 1 calc R U . . .
C12 C 0.0966(3) 0.2381(3) 0.2652(2) 0.0527(8) Uani 1 1 d . . . . .
C13 C 0.2767(3) 0.6927(4) 0.3431(3) 0.0782(12) Uani 1 1 d . . . . .
H13A H 0.3284 0.6839 0.3041 0.117 Uiso 1 1 calc R U . . .
H13B H 0.2829 0.7860 0.3694 0.117 Uiso 1 1 calc R U . . .
H13C H 0.1996 0.6771 0.3075 0.117 Uiso 1 1 calc R U . . .
C14 C 0.4764(3) 0.1991(5) 0.4727(3) 0.0703(11) Uani 1 1 d . . . . .
C15 C 0.2172(2) 0.1055(3) 0.4694(2) 0.0405(7) Uani 1 1 d . . . . .
C16 C 0.1498(3) -0.0099(3) 0.4342(2) 0.0529(9) Uani 1 1 d . . . . .
H16 H 0.1262 -0.0229 0.3708 0.064 Uiso 1 1 calc R U . . .
C17 C 0.1172(3) -0.1062(4) 0.4922(3) 0.0692(11) Uani 1 1 d . . . . .
H17 H 0.0717 -0.1834 0.4677 0.083 Uiso 1 1 calc R U . . .
C18 C 0.1513(3) -0.0884(4) 0.5849(3) 0.0670(10) Uani 1 1 d . . . . .
H18 H 0.1301 -0.1541 0.6239 0.080 Uiso 1 1 calc R U . . .
C19 C 0.2169(3) 0.0265(4) 0.6212(2) 0.0610(9) Uani 1 1 d . . . . .
H19 H 0.2391 0.0397 0.6847 0.073 Uiso 1 1 calc R U . . .
C20 C 0.2500(3) 0.1224(3) 0.5637(2) 0.0526(8) Uani 1 1 d . . . . .
H20 H 0.2950 0.1997 0.5888 0.063 Uiso 1 1 calc R U . . .
H14A H 0.466(3) 0.263(4) 0.521(2) 0.077(13) Uiso 1 1 d . . . . .
H14B H 0.552(3) 0.165(4) 0.469(2) 0.089(12) Uiso 1 1 d . . . . .
H2 H 0.371(3) 0.425(4) 0.386(2) 0.070(12) Uiso 1 1 d . . . . .

loop_
_atom_site_aniso_label
_atom_site_aniso_U_11
_atom_site_aniso_U_22
_atom_site_aniso_U_33
_atom_site_aniso_U_23
_atom_site_aniso_U_13
_atom_site_aniso_U_12
O1 0.0776(17) 0.0702(18) 0.0696(18) 0.0028(14) -0.0176(14) -0.0020(13)
O2 0.112(2) 0.0343(13) 0.0609(16) -0.0033(12) 0.0081(13) -0.0115(12)
N1 0.0482(14) 0.0371(14) 0.0397(15) 0.0012(11) 0.0057(11) 0.0030(11)
N2 0.072(2) 0.0313(15) 0.0613(19) -0.0018(13) 0.0180(15) -0.0054(14)
C1 0.063(2) 0.0319(16) 0.047(2) 0.0002(15) 0.0210(16) -0.0035(14)
C2 0.092(3) 0.047(2) 0.052(2) 0.0007(17) 0.0263(19) -0.0065(19)
C3 0.143(4) 0.050(2) 0.073(3) -0.009(2) 0.058(3) -0.008(3)
C4 0.131(4) 0.060(3) 0.111(4) 0.002(3) 0.084(3) 0.013(3)
C5 0.072(2) 0.060(3) 0.104(3) 0.015(2) 0.047(2) 0.0123(19)
C6 0.056(2) 0.0405(19) 0.060(2) 0.0053(16) 0.0253(17) 0.0023(15)
C7 0.0450(17) 0.0425(18) 0.051(2) 0.0090(16) 0.0090(15) 0.0019(14)
C8 0.0467(16) 0.0319(16) 0.0416(18) 0.0009(13) 0.0055(13) 0.0015(12)
C9 0.066(2) 0.0313(17) 0.048(2) 0.0009(14) 0.0130(15) -0.0026(14)
C10 0.074(2) 0.042(2) 0.081(3) 0.0048(18) 0.034(2) 0.0139(17)
C11 0.0516(19) 0.051(2) 0.090(3) 0.007(2) 0.0146(19) 0.0092(16)
C12 0.0515(19) 0.0422(19) 0.059(2) 0.0078(17) 0.0029(17) -0.0046(15)
C13 0.109(3) 0.038(2) 0.080(3) 0.0118(19) 0.009(2) -0.003(2)
C14 0.053(2) 0.073(3) 0.080(3) 0.007(2) 0.007(2) -0.0006(19)
C15 0.0442(16) 0.0347(17) 0.0431(19) 0.0028(14) 0.0118(13) 0.0026(13)
C16 0.063(2) 0.048(2) 0.046(2) 0.0038(16) 0.0105(15) -0.0048(16)
C17 0.081(3) 0.058(2) 0.069(3) 0.005(2) 0.020(2) -0.0209(19)
C18 0.076(2) 0.064(2) 0.066(3) 0.014(2) 0.026(2) -0.0089(19)
C19 0.073(2) 0.064(2) 0.045(2) 0.0058(18) 0.0141(17) 0.0066(19)
C20 0.067(2) 0.046(2) 0.044(2) 0.0007(16) 0.0120(16) -0.0016(16)

loop_
_atom_type_symbol
_atom_type_description
_atom_type_scat_dispersion_real
_atom_type_scat_dispersion_imag
_atom_type_scat_source
C C 0.0033 0.0016 'International Tables Vol C Tables 4.2.6.8 and 6.1.1.4'
H H 0.0000 0.0000 'International Tables Vol C Tables 4.2.6.8 and 6.1.1.4'
N N 0.0061 0.0033 'International Tables Vol C Tables 4.2.6.8 and 6.1.1.4'
O O 0.0106 0.0060 'International Tables Vol C Tables 4.2.6.8 and 6.1.1.4'

loop_
_geom_angle_atom_site_label_1
_geom_angle_atom_site_label_2
_geom_angle_atom_site_label_3
_geom_angle
_geom_angle_site_symmetry_1
_geom_angle_site_symmetry_3
_geom_angle_publ_flag
C13 O2 N2 108.2(2) . . ?
C12 N1 C1 126.1(3) . . ?
C12 N1 C8 124.2(3) . . ?
C1 N1 C8 109.6(2) . . ?
O2 N2 C9 106.0(2) . . ?
O2 N2 H2 101(2) . . ?
C9 N2 H2 104(2) . . ?
C6 C1 C2 122.1(3) . . ?
C6 C1 N1 109.1(3) . . ?
C2 C1 N1 128.8(3) . . ?
C3 C2 C1 116.9(4) . . ?
C3 C2 H2A 121.5 . . ?
C1 C2 H2A 121.5 . . ?
C4 C3 C2 121.9(4) . . ?
C4 C3 H3 119.0 . . ?
C2 C3 H3 119.0 . . ?
C3 C4 C5 120.9(4) . . ?
C3 C4 H4 119.6 . . ?
C5 C4 H4 119.6 . . ?
C4 C5 C6 118.5(4) . . ?
C4 C5 H5 120.8 . . ?
C6 C5 H5 120.8 . . ?
C1 C6 C5 119.7(3) . . ?
C1 C6 C7 110.1(3) . . ?
C5 C6 C7 130.2(3) . . ?
C14 C7 C6 128.0(3) . . ?
C14 C7 C8 126.0(3) . . ?
C6 C7 C8 106.0(2) . . ?
N1 C8 C9 109.4(2) . . ?
N1 C8 C7 101.9(2) . . ?
C9 C8 C7 115.5(2) . . ?
N1 C8 C15 110.3(2) . . ?
C9 C8 C15 111.3(2) . . ?
C7 C8 C15 108.0(2) . . ?
N2 C9 C10 110.4(3) . . ?
N2 C9 C8 108.3(3) . . ?
C10 C9 C8 108.9(2) . . ?
N2 C9 H9 109.7 . . ?
C10 C9 H9 109.7 . . ?
C8 C9 H9 109.7 . . ?
C11 C10 C9 112.1(3) . . ?
C11 C10 H10A 109.2 . . ?
C9 C10 H10A 109.2 . . ?
C11 C10 H10B 109.2 . . ?
C9 C10 H10B 109.2 . . ?
H10A C10 H10B 107.9 . . ?
C12 C11 C10 118.0(3) . . ?
C12 C11 H11A 107.8 . . ?
C10 C11 H11A 107.8 . . ?
C12 C11 H11B 107.8 . . ?
C10 C11 H11B 107.8 . . ?
H11A C11 H11B 107.1 . . ?
O1 C12 N1 121.3(3) . . ?
O1 C12 C11 121.0(3) . . ?
N1 C12 C11 117.5(3) . . ?
O2 C13 H13A 109.5 . . ?
O2 C13 H13B 109.5 . . ?
H13A C13 H13B 109.5 . . ?
O2 C13 H13C 109.5 . . ?
H13A C13 H13C 109.5 . . ?
H13B C13 H13C 109.5 . . ?
C7 C14 H14A 117(2) . . ?
C7 C14 H14B 120(2) . . ?
H14A C14 H14B 123(3) . . ?
C20 C15 C16 118.3(3) . . ?
C20 C15 C8 120.6(3) . . ?
C16 C15 C8 121.0(3) . . ?
C17 C16 C15 120.7(3) . . ?
C17 C16 H16 119.7 . . ?
C15 C16 H16 119.7 . . ?
C18 C17 C16 120.2(3) . . ?
C18 C17 H17 119.9 . . ?
C16 C17 H17 119.9 . . ?
C17 C18 C19 120.0(3) . . ?
C17 C18 H18 120.0 . . ?
C19 C18 H18 120.0 . . ?
C18 C19 C20 120.0(3) . . ?
C18 C19 H19 120.0 . . ?
C20 C19 H19 120.0 . . ?
C19 C20 C15 120.9(3) . . ?
C19 C20 H20 119.6 . . ?
C15 C20 H20 119.6 . . ?

loop_
_geom_bond_atom_site_label_1
_geom_bond_atom_site_label_2
_geom_bond_distance
_geom_bond_site_symmetry_2
_geom_bond_publ_flag
O1 C12 1.223(4) . ?
O2 C13 1.398(4) . ?
O2 N2 1.442(3) . ?
N1 C12 1.365(4) . ?
N1 C1 1.414(4) . ?
N1 C8 1.481(3) . ?
N2 C9 1.471(4) . ?
N2 H2 0.92(3) . ?
C1 C6 1.378(4) . ?
C1 C2 1.386(4) . ?
C2 C3 1.382(5) . ?
C2 H2A 0.9300 . ?
C3 C4 1.370(6) . ?
C3 H3 0.9300 . ?
C4 C5 1.375(6) . ?
C4 H4 0.9300 . ?
C5 C6 1.397(5) . ?
C5 H5 0.9300 . ?
C6 C7 1.451(4) . ?
C7 C14 1.324(5) . ?
C7 C8 1.532(4) . ?
C8 C9 1.524(4) . ?
C8 C15 1.540(4) . ?
C9 C10 1.513(4) . ?
C9 H9 0.9800 . ?
C10 C11 1.511(5) . ?
C10 H10A 0.9700 . ?
C10 H10B 0.9700 . ?
C11 C12 1.492(5) . ?
C11 H11A 0.9700 . ?
C11 H11B 0.9700 . ?
C13 H13A 0.9600 . ?
C13 H13B 0.9600 . ?
C13 H13C 0.9600 . ?
C14 H14A 0.97(4) . ?
C14 H14B 0.98(4) . ?
C15 C20 1.379(4) . ?
C15 C16 1.381(4) . ?
C16 C17 1.382(4) . ?
C16 H16 0.9300 . ?
C17 C18 1.358(5) . ?
C17 H17 0.9300 . ?
C18 C19 1.371(5) . ?
C18 H18 0.9300 . ?
C19 C20 1.377(4) . ?
C19 H19 0.9300 . ?
C20 H20 0.9300 . ?

loop_
_geom_hbond_atom_site_label_D
_geom_hbond_atom_site_label_H
_geom_hbond_atom_site_label_A
_geom_hbond_distance_DH
_geom_hbond_distance_HA
_geom_hbond_distance_DA
_geom_hbond_angle_DHA
_geom_hbond_site_symmetry_A
C2 H2A O1 0.93 2.35 2.882(5) 115.7 .

loop_
_geom_torsion_atom_site_label_1
_geom_torsion_atom_site_label_2
_geom_torsion_atom_site_label_3
_geom_torsion_atom_site_label_4
_geom_torsion
_geom_torsion_site_symmetry_1
_geom_torsion_site_symmetry_2
_geom_torsion_site_symmetry_3
_geom_torsion_site_symmetry_4
_geom_torsion_publ_flag
C13 O2 N2 C9 -139.7(3) . . . . ?
C12 N1 C1 C6 165.9(3) . . . . ?
C8 N1 C1 C6 -12.3(3) . . . . ?
C12 N1 C1 C2 -12.6(5) . . . . ?
C8 N1 C1 C2 169.2(3) . . . . ?
C6 C1 C2 C3 1.3(5) . . . . ?
N1 C1 C2 C3 179.6(3) . . . . ?
C1 C2 C3 C4 -0.6(6) . . . . ?
C2 C3 C4 C5 -0.5(6) . . . . ?
C3 C4 C5 C6 0.9(6) . . . . ?
C2 C1 C6 C5 -0.9(5) . . . . ?
N1 C1 C6 C5 -179.5(3) . . . . ?
C2 C1 C6 C7 179.3(3) . . . . ?
N1 C1 C6 C7 0.7(3) . . . . ?
C4 C5 C6 C1 -0.2(5) . . . . ?
C4 C5 C6 C7 179.6(3) . . . . ?
C1 C6 C7 C14 -170.6(3) . . . . ?
C5 C6 C7 C14 9.5(6) . . . . ?
C1 C6 C7 C8 10.7(3) . . . . ?
C5 C6 C7 C8 -169.2(3) . . . . ?
C12 N1 C8 C9 -37.8(4) . . . . ?
C1 N1 C8 C9 140.6(2) . . . . ?
C12 N1 C8 C7 -160.5(3) . . . . ?
C1 N1 C8 C7 17.8(3) . . . . ?
C12 N1 C8 C15 85.0(3) . . . . ?
C1 N1 C8 C15 -96.7(3) . . . . ?
C14 C7 C8 N1 164.4(3) . . . . ?
C6 C7 C8 N1 -16.8(3) . . . . ?
C14 C7 C8 C9 45.9(4) . . . . ?
C6 C7 C8 C9 -135.3(3) . . . . ?
C14 C7 C8 C15 -79.4(4) . . . . ?
C6 C7 C8 C15 99.4(3) . . . . ?
O2 N2 C9 C10 76.0(3) . . . . ?
O2 N2 C9 C8 -164.8(2) . . . . ?
N1 C8 C9 N2 -63.1(3) . . . . ?
C7 C8 C9 N2 51.1(3) . . . . ?
C15 C8 C9 N2 174.7(2) . . . . ?
N1 C8 C9 C10 57.0(3) . . . . ?
C7 C8 C9 C10 171.2(3) . . . . ?
C15 C8 C9 C10 -65.2(3) . . . . ?
N2 C9 C10 C11 62.1(3) . . . . ?
C8 C9 C10 C11 -56.7(3) . . . . ?
C9 C10 C11 C12 33.9(4) . . . . ?
C1 N1 C12 O1 11.7(5) . . . . ?
C8 N1 C12 O1 -170.2(3) . . . . ?
C1 N1 C12 C11 -163.8(3) . . . . ?
C8 N1 C12 C11 14.3(4) . . . . ?
C10 C11 C12 O1 173.0(3) . . . . ?
C10 C11 C12 N1 -11.6(5) . . . . ?
N1 C8 C15 C20 -171.6(3) . . . . ?
C9 C8 C15 C20 -49.9(3) . . . . ?
C7 C8 C15 C20 77.8(3) . . . . ?
N1 C8 C15 C16 12.0(4) . . . . ?
C9 C8 C15 C16 133.6(3) . . . . ?
C7 C8 C15 C16 -98.6(3) . . . . ?
C20 C15 C16 C17 -0.6(5) . . . . ?
C8 C15 C16 C17 176.0(3) . . . . ?
C15 C16 C17 C18 -0.1(5) . . . . ?
C16 C17 C18 C19 0.9(6) . . . . ?
C17 C18 C19 C20 -1.2(5) . . . . ?
C18 C19 C20 C15 0.6(5) . . . . ?
C16 C15 C20 C19 0.3(4) . . . . ?
C8 C15 C20 C19 -176.2(3) . . . . ?
